data_2017833
loop_
_publ_author_name
'Szlachcic, Pawe\/l'
'Jarosz, Bo\.zena'
'Stadnicka, Katarzyna'

_publ_section_title
;
 1,3,4-Triphenyl-7-trifluoromethyl-1<i>H</i>-pyrazolo[3,4-<i>b</i>]quinoline
 at 293 and 100K
;
_journal_coeditor_code GG3239
_journal_issue 9
_journal_name_full 'Acta Crystallographica Section C'
_journal_page_first o488
_journal_page_last o492
_journal_paper_doi 10.1107/S010827011003297X
_journal_volume 66
_journal_year 2010
_chemical_formula_iupac 'C29 H18 F3 N3'
_chemical_formula_moiety 'C29 H18 F3 N3'
_chemical_formula_sum 'C29 H18 F3 N3'
_chemical_formula_weight 465.46
_chemical_melting_point_gt 449
_chemical_melting_point_lt 450.5
_chemical_name_systematic
;
1,3,4-Triphenyl-7-(trifluoromethyl)-1<i>H</i>-pyrazolo[3,4-<i>b</i>]quinoline
;
_space_group_IT_number 170
_symmetry_cell_setting hexagonal
_symmetry_space_group_name_Hall 'P 65'
_symmetry_space_group_name_H-M 'P 65'
_atom_sites_solution_hydrogens geom
_atom_sites_solution_primary direct
_atom_sites_solution_secondary difmap
_audit_creation_method SHELXL97
_cell_angle_alpha 90.00
_cell_angle_beta 90.00
_cell_angle_gamma 120.00
_cell_formula_units_Z 18
_cell_length_a 23.0675(3)
_cell_length_b 23.0675(3)
_cell_length_c 21.7160(4)
_cell_measurement_reflns_used 13580
_cell_measurement_temperature 100(2)
_cell_measurement_theta_max 27.485
_cell_measurement_theta_min 0.998
_cell_volume 10007.2(3)
_computing_cell_refinement 'HKL SCALEPACK (Otwinowski & Minor, 1997)'
_computing_data_collection 'COLLECT (Nonius, 1998)'
_computing_data_reduction 'HKL DENZO and SCALEPACK (Otwinowski & Minor, 1997)'
_computing_molecular_graphics 'ORTEP-3 (Farrugia, 1997)'
_computing_publication_material 'SHELXL97 (Sheldrick, 2008)'
_computing_structure_refinement 'SHELXL97 (Sheldrick, 2008)'
_computing_structure_solution 'SIR92 (Altomare <i>et al.</i>, 1994)'
_diffrn_ambient_temperature 100(2)
_diffrn_detector_area_resol_mean 9
_diffrn_measured_fraction_theta_full 0.997
_diffrn_measured_fraction_theta_max 0.997
_diffrn_measurement_device '95mm CCD camera on \k-goniostat'
_diffrn_measurement_device_type 'Nonius KappaCCD'
_diffrn_measurement_method '\f and \w scans to fill Ewald sphere'
_diffrn_radiation_monochromator 'horizontally mounted graphite crystal'
_diffrn_radiation_source 'fine-focus sealed tube'
_diffrn_radiation_type MoK\a
_diffrn_radiation_wavelength 0.71073
_diffrn_reflns_av_R_equivalents 0.0450
_diffrn_reflns_av_sigmaI/netI 0.0409
_diffrn_reflns_limit_h_max 29
_diffrn_reflns_limit_h_min -29
_diffrn_reflns_limit_k_max 25
_diffrn_reflns_limit_k_min -25
_diffrn_reflns_limit_l_max 28
_diffrn_reflns_limit_l_min -23
_diffrn_reflns_number 25552
_diffrn_reflns_theta_full 27.47
_diffrn_reflns_theta_max 27.47
_diffrn_reflns_theta_min 2.70
_exptl_absorpt_coefficient_mu 0.100
_exptl_absorpt_correction_T_max 0.9753
_exptl_absorpt_correction_T_min 0.9686
_exptl_absorpt_correction_type multi-scan
_exptl_absorpt_process_details 'HKL DENZO and SCALEPACK (Otwinowski & Minor, 1997)'
_exptl_crystal_colour yellow
_exptl_crystal_density_diffrn 1.390
_exptl_crystal_density_method 'not measured'
_exptl_crystal_description block
_exptl_crystal_F_000 4320
_exptl_crystal_size_max 0.32
_exptl_crystal_size_mid 0.30
_exptl_crystal_size_min 0.25
_refine_diff_density_max 0.609
_refine_diff_density_min -0.473
_refine_ls_extinction_method none
_refine_ls_goodness_of_fit_ref 1.032
_refine_ls_hydrogen_treatment constr
_refine_ls_matrix_type full
_refine_ls_number_parameters 976
_refine_ls_number_reflns 7805
_refine_ls_number_restraints 26
_refine_ls_restrained_S_all 1.050
_refine_ls_R_factor_all 0.0557
_refine_ls_R_factor_gt 0.0439
_refine_ls_shift/su_max 0.000
_refine_ls_shift/su_mean 0.000
_refine_ls_structure_factor_coef Fsqd
_refine_ls_weighting_details 'w = 1/[\s^2^(Fo^2^)+(0.0593P)^2^+1.453P] where P=(Fo^2^+2Fc^2^)/3'
_refine_ls_weighting_scheme calc
_refine_ls_wR_factor_gt 0.0998
_refine_ls_wR_factor_ref 0.1049
_reflns_number_gt 6555
_reflns_number_total 7805
_reflns_threshold_expression I>2\s(I)
_cod_data_source_file gg3239.cif
_cod_data_source_block I_LT
_cod_database_code 2017833
_cod_database_fobs_code 2017833

loop_
_symmetry_equiv_pos_as_xyz
'x, y, z'
'-x, -y, z+1/2'
'-y, x-y, z+2/3'
'-x+y, -x, z+1/3'
'x-y, x, z+5/6'
'y, -x+y, z+1/6'

loop_
_atom_site_type_symbol
_atom_site_label
_atom_site_fract_x
_atom_site_fract_y
_atom_site_fract_z
_atom_site_U_iso_or_equiv
_atom_site_adp_type
_atom_site_calc_flag
_atom_site_refinement_flags
_atom_site_occupancy
_atom_site_disorder_assembly
_atom_site_disorder_group
N N1A 0.47508(11) 0.69073(11) 0.59884(12) 0.0228(5) Uani d . 1 . .
N N2A 0.52713(11) 0.75399(11) 0.58637(11) 0.0232(5) Uani d . 1 . .
C C3A 0.50207(13) 0.79417(13) 0.58257(13) 0.0226(6) Uani d . 1 . .
C C3aA 0.43072(13) 0.75767(13) 0.59263(13) 0.0218(6) Uani d . 1 . .
C C4A 0.37936(13) 0.77217(13) 0.59540(13) 0.0214(6) Uani d . 1 . .
C C4aA 0.31347(13) 0.71672(13) 0.60379(13) 0.0216(6) Uani d . 1 . .
C C5A 0.25606(14) 0.72451(14) 0.60677(15) 0.0271(6) Uani d . 1 . .
H H5A 0.2616 0.7681 0.6046 0.033 Uiso calc R 1 . .
C C6A 0.19366(14) 0.67090(14) 0.61260(15) 0.0277(6) Uani d . 1 . .
H H6A 0.1560 0.6771 0.6137 0.033 Uiso calc R 1 . .
C C7A 0.18460(13) 0.60566(14) 0.61711(14) 0.0241(6) Uani d . 1 . .
C C8A 0.23805(13) 0.59548(13) 0.61628(13) 0.0221(6) Uani d . 1 . .
H H8A 0.2310 0.5514 0.6201 0.026 Uiso calc R 1 . .
C C8aA 0.30403(13) 0.65037(13) 0.60968(13) 0.0219(6) Uani d . 1 . .
N N9A 0.35543(11) 0.63695(11) 0.60936(11) 0.0209(5) Uani d . 1 . .
C C9aA 0.41474(13) 0.69004(13) 0.60152(13) 0.0213(5) Uani d . 1 . .
C C11A 0.48885(13) 0.63769(13) 0.60671(14) 0.0227(6) Uani d . 1 . .
C C12A 0.45043(14) 0.58513(14) 0.64681(15) 0.0290(6) Uani d . 1 . .
H H12A 0.4144 0.5840 0.6690 0.035 Uiso calc R 1 . .
C C13A 0.46576(15) 0.53432(15) 0.65371(16) 0.0334(7) Uani d . 1 . .
H H13A 0.4397 0.4982 0.6808 0.040 Uiso calc R 1 . .
C C14A 0.51835(15) 0.53551(14) 0.62172(16) 0.0325(7) Uani d . 1 . .
H H14A 0.5283 0.5005 0.6268 0.039 Uiso calc R 1 . .
C C15A 0.55634(15) 0.58852(14) 0.58202(15) 0.0294(7) Uani d . 1 . .
H H15A 0.5925 0.5897 0.5599 0.035 Uiso calc R 1 . .
C C16A 0.54184(13) 0.64006(14) 0.57433(14) 0.0250(6) Uani d . 1 . .
H H16A 0.5679 0.6763 0.5473 0.030 Uiso calc R 1 . .
C C31A 0.54740(13) 0.86560(13) 0.56728(14) 0.0233(6) Uani d . 1 . .
C C32A 0.60810(14) 0.90242(14) 0.59801(15) 0.0282(6) Uani d . 1 . .
H H32A 0.6188 0.8830 0.6316 0.034 Uiso calc R 1 . .
C C33A 0.65308(15) 0.96747(14) 0.57963(16) 0.0317(7) Uani d . 1 . .
H H33A 0.6946 0.9925 0.6005 0.038 Uiso calc R 1 . .
C C34A 0.63751(15) 0.99577(14) 0.53109(16) 0.0319(7) Uani d . 1 . .
H H34A 0.6686 1.0401 0.5184 0.038 Uiso calc R 1 . .
C C35A 0.57679(15) 0.95998(14) 0.50057(15) 0.0290(6) Uani d . 1 . .
H H35A 0.5661 0.9799 0.4674 0.035 Uiso calc R 1 . .
C C36A 0.53169(14) 0.89479(13) 0.51878(14) 0.0262(6) Uani d . 1 . .
H H36A 0.4900 0.8701 0.4981 0.031 Uiso calc R 1 . .
C C41A 0.39123(13) 0.84154(13) 0.59057(14) 0.0235(6) Uani d . 1 . .
C C42A 0.42936(14) 0.88916(14) 0.63427(15) 0.0273(6) Uani d . 1 . .
H H42A 0.4488 0.8778 0.6673 0.033 Uiso calc R 1 . .
C C43A 0.43926(15) 0.95362(15) 0.62983(16) 0.0320(7) Uani d . 1 . .
H H43A 0.4644 0.9859 0.6605 0.038 Uiso calc R 1 . .
C C44A 0.41250(15) 0.97074(15) 0.58085(17) 0.0349(7) Uani d . 1 . .
H H44A 0.4200 1.0150 0.5777 0.042 Uiso calc R 1 . .
C C45A 0.37488(15) 0.92381(16) 0.53647(17) 0.0355(8) Uani d . 1 . .
H H45A 0.3566 0.9358 0.5029 0.043 Uiso calc R 1 . .
C C46A 0.36395(15) 0.85877(15) 0.54125(15) 0.0292(6) Uani d . 1 . .
H H46A 0.3380 0.8263 0.5110 0.035 Uiso calc R 1 . .
C C70A 0.11435(13) 0.54852(14) 0.62332(15) 0.0261(6) Uani d . 1 . .
F F71A 0.11104(8) 0.48981(8) 0.63168(9) 0.0310(4) Uani d . 1 . .
F F72A 0.07712(8) 0.54213(9) 0.57348(9) 0.0325(4) Uani d . 1 . .
F F73A 0.08226(8) 0.55769(9) 0.67081(9) 0.0360(4) Uani d . 1 . .
N N1B -0.09471(11) 0.85880(11) 0.59793(11) 0.0255(5) Uani d . 1 . .
N N2B -0.08656(11) 0.80461(11) 0.58764(12) 0.0253(5) Uani d . 1 . .
C C3B -0.02450(13) 0.82184(14) 0.60071(13) 0.0239(6) Uani d . 1 . .
C C3aB 0.01228(13) 0.89086(14) 0.62066(13) 0.0231(6) Uani d . 1 . .
C C4B 0.07748(14) 0.93690(14) 0.63805(14) 0.0253(6) Uani d . 1 . .
C C4aB 0.08985(14) 1.00201(14) 0.65442(14) 0.0267(6) Uani d . 1 . .
C C5B 0.15466(15) 1.05500(15) 0.67219(15) 0.0310(7) Uani d . 1 . .
H H5B 0.1911 1.0468 0.6736 0.037 Uiso calc R 1 . .
C C6B 0.16529(16) 1.11661(15) 0.68704(16) 0.0347(7) Uani d . 1 . .
H H6B 0.2086 1.1508 0.6991 0.042 Uiso calc R 1 . .
C C7B 0.11129(16) 1.12997(15) 0.68446(16) 0.0355(7) Uani d . 1 . .
C C8B 0.04902(16) 1.08153(15) 0.66776(15) 0.0337(7) Uani d . 1 . .
H H8B 0.0135 1.0912 0.6667 0.040 Uiso calc R 1 . .
C C8aB 0.03635(14) 1.01655(14) 0.65186(14) 0.0275(6) Uani d . 1 . .
N N9B -0.02707(11) 0.97164(11) 0.63395(12) 0.0269(5) Uani d . 1 . .
C C9aB -0.03623(14) 0.91243(14) 0.61836(14) 0.0250(6) Uani d . 1 . .
C C11B -0.15854(14) 0.85227(15) 0.58474(14) 0.0261(6) Uani d . 1 . .
C C12B -0.17083(16) 0.90431(16) 0.59708(15) 0.0328(7) Uani d . 1 . .
H H12B -0.1370 0.9452 0.6143 0.039 Uiso calc R 1 . .
C C13B -0.23398(16) 0.89480(18) 0.58359(17) 0.0391(8) Uani d . 1 . .
H H13B -0.2427 0.9303 0.5913 0.047 Uiso calc R 1 . .
C C14B -0.28352(16) 0.83647(19) 0.55979(16) 0.0401(8) Uani d . 1 . .
H H14B -0.3264 0.8311 0.5516 0.048 Uiso calc R 1 . .
C C15B -0.27073(15) 0.78493(17) 0.54757(16) 0.0374(8) Uani d . 1 . .
H H15B -0.3051 0.7441 0.5308 0.045 Uiso calc R 1 . .
C C16B -0.20841(14) 0.79229(16) 0.55954(15) 0.0309(7) Uani d . 1 . .
H H16B -0.1998 0.7570 0.5507 0.037 Uiso calc R 1 . .
C C31B -0.00615(13) 0.76892(13) 0.59410(13) 0.0236(6) Uani d . 1 . .
C C32B -0.03215(13) 0.72498(14) 0.54441(14) 0.0254(6) Uani d . 1 . .
H H32B -0.0583 0.7313 0.5143 0.031 Uiso calc R 1 . .
C C33B -0.02011(14) 0.67228(14) 0.53864(14) 0.0281(6) Uani d . 1 . .
H H33B -0.0383 0.6424 0.5048 0.034 Uiso calc R 1 . .
C C34B 0.01846(14) 0.66279(14) 0.58218(16) 0.0297(7) Uani d . 1 . .
H H34B 0.0270 0.6267 0.5782 0.036 Uiso calc R 1 . .
C C35B 0.04445(14) 0.70657(14) 0.63159(15) 0.0290(6) Uani d . 1 . .
H H35B 0.0707 0.7001 0.6616 0.035 Uiso calc R 1 . .
C C36B 0.03262(13) 0.75949(14) 0.63777(14) 0.0256(6) Uani d . 1 . .
H H36B 0.0509 0.7893 0.6717 0.031 Uiso calc R 1 . .
C C41B 0.13243(13) 0.92025(13) 0.63877(14) 0.0239(6) Uani d . 1 . .
C C42B 0.15215(14) 0.90282(14) 0.58495(15) 0.0285(6) Uani d . 1 . .
H H42B 0.1306 0.9012 0.5472 0.034 Uiso calc R 1 . .
C C43B 0.20340(15) 0.88768(15) 0.58601(17) 0.0334(7) Uani d . 1 . .
H H43B 0.2172 0.8763 0.5489 0.040 Uiso calc R 1 . .
C C44B 0.23429(14) 0.88916(15) 0.64084(17) 0.0331(7) Uani d . 1 . .
H H44B 0.2696 0.8792 0.6413 0.040 Uiso calc R 1 . .
C C45B 0.21407(14) 0.90510(15) 0.69516(16) 0.0333(7) Uani d . 1 . .
H H45B 0.2345 0.9049 0.7330 0.040 Uiso calc R 1 . .
C C46B 0.16368(14) 0.92147(14) 0.69411(15) 0.0301(7) Uani d . 1 . .
H H46B 0.1505 0.9335 0.7312 0.036 Uiso calc R 1 . .
C C70B 0.12546(19) 1.19915(18) 0.6999(2) 0.0506(10) Uani d . 1 . .
F F71B 0.07191(12) 1.20549(11) 0.69956(18) 0.0854(10) Uani d . 1 . .
F F72B 0.16888(13) 1.24468(10) 0.66027(15) 0.0735(8) Uani d . 1 . .
F F73B 0.15549(15) 1.21986(12) 0.75402(14) 0.0779(8) Uani d . 1 . .
N N1C 0.21603(11) 0.63723(11) 0.44370(12) 0.0251(5) Uani d . 1 . .
N N2C 0.16514(12) 0.57401(11) 0.45843(12) 0.0263(5) Uani d . 1 . .
C C3C 0.19140(14) 0.53525(14) 0.46724(13) 0.0261(6) Uani d . 1 . .
C C3aC 0.26273(14) 0.57290(14) 0.45673(14) 0.0266(6) Uani d . 1 . .
C C4C 0.31663(15) 0.56105(15) 0.45697(14) 0.0282(6) Uani d . 1 . .
C C4aC 0.38111(15) 0.61744(16) 0.44581(14) 0.0306(7) Uani d . 1 . .
C C5C 0.44093(16) 0.61308(19) 0.44329(15) 0.0374(8) Uani d . 1 . .
H H5C 0.4382 0.5711 0.4504 0.045 Uiso calc R 1 . .
C C6C 0.50125(17) 0.6674(2) 0.43101(16) 0.0424(8) Uani d . 1 . .
H H6C 0.5401 0.6630 0.4300 0.051 Uiso calc R 1 . .
C C7C 0.50713(16) 0.73035(18) 0.41961(15) 0.0388(8) Uani d . 1 . .
C C8C 0.45183(15) 0.73745(17) 0.42184(15) 0.0341(7) Uani d . 1 . .
H H8C 0.4563 0.7801 0.4148 0.041 Uiso calc R 1 . .
C C8aC 0.38794(14) 0.68172(16) 0.43450(14) 0.0290(6) Uani d . 1 . .
N N9C 0.33516(12) 0.69271(12) 0.43298(12) 0.0292(5) Uani d . 1 . .
C C9aC 0.27631(14) 0.63882(14) 0.44325(14) 0.0257(6) Uani d . 1 . .
C C11C 0.20281(14) 0.69104(13) 0.43695(13) 0.0241(6) Uani d . 1 . .
C C12C 0.24827(15) 0.74953(15) 0.40795(14) 0.0297(7) Uani d . 1 . .
H H12C 0.2885 0.7539 0.3917 0.036 Uiso calc R 1 . .
C C13C 0.23540(15) 0.80190(14) 0.40250(15) 0.0305(7) Uani d . 1 . .
H H13C 0.2672 0.8422 0.3829 0.037 Uiso calc R 1 . .
C C14C 0.17656(15) 0.79597(14) 0.42539(15) 0.0302(7) Uani d . 1 . .
H H14C 0.1679 0.8320 0.4217 0.036 Uiso calc R 1 . .
C C15C 0.13065(15) 0.73686(15) 0.45361(17) 0.0338(7) Uani d . 1 . .
H H15C 0.0898 0.7320 0.4687 0.041 Uiso calc R 1 . .
C C16C 0.14380(14) 0.68445(14) 0.46018(15) 0.0295(7) Uani d . 1 . .
H H16C 0.1125 0.6444 0.4805 0.035 Uiso calc R 1 . .
C C31C 0.14610(15) 0.46600(14) 0.48854(14) 0.0264(6) Uani d . 1 . .
C C32C 0.07927(15) 0.43127(15) 0.46909(15) 0.0301(7) Uani d . 1 . .
H H32C 0.0646 0.4501 0.4381 0.036 Uiso calc R 1 . .
C C33C 0.03432(17) 0.36999(15) 0.49432(16) 0.0350(7) Uani d . 1 . .
H H33C -0.0112 0.3479 0.4816 0.042 Uiso calc R 1 . .
C C34C 0.05518(17) 0.34063(16) 0.53804(16) 0.0365(8) Uani d . 1 . .
H H34C 0.0241 0.2984 0.5552 0.044 Uiso calc R 1 . .
C C35C 0.12159(17) 0.37305(15) 0.55678(15) 0.0337(7) Uani d . 1 . .
H H35C 0.1364 0.3525 0.5859 0.040 Uiso calc R 1 . .
C C36C 0.16651(16) 0.43585(15) 0.53265(14) 0.0297(6) Uani d . 1 . .
H H36C 0.2116 0.4584 0.5464 0.036 Uiso calc R 1 . .
C C41C 0.30777(15) 0.49393(16) 0.46891(15) 0.0308(7) Uani d . 1 . .
C C42C 0.26466(16) 0.43903(16) 0.43286(15) 0.0333(7) Uani d . 1 . .
H H42C 0.2430 0.4452 0.3983 0.040 Uiso calc R 1 . .
C C43C 0.25330(19) 0.37579(18) 0.44708(19) 0.0445(9) Uani d . 1 . .
H H43C 0.2234 0.3384 0.4228 0.053 Uiso calc R 1 . .
C C44C 0.2859(2) 0.3669(2) 0.4971(2) 0.0545(11) Uani d . 1 . .
H H44C 0.2784 0.3236 0.5069 0.065 Uiso calc R 1 . .
C C45C 0.3290(2) 0.4214(2) 0.5323(2) 0.0556(11) Uani d . 1 . .
H H45C 0.3513 0.4153 0.5664 0.067 Uiso calc R 1 . .
C C46C 0.34018(18) 0.48406(19) 0.51875(17) 0.0428(8) Uani d . 1 . .
H H46C 0.3701 0.5211 0.5434 0.051 Uiso calc R 1 . .
C C70C 0.57422(13) 0.78932(14) 0.40341(9) 0.0488(10) Uani d D 1 . .
F F71C 0.6095(5) 0.7767(4) 0.3621(5) 0.045(2) Uiso d PD 0.342(4) . .
F F72C 0.6148(3) 0.8193(5) 0.4516(2) 0.0364(16) Uiso d PD 0.342(4) . .
F F73C 0.5695(4) 0.8414(3) 0.3804(6) 0.049(3) Uiso d PD 0.342(4) . .
F F71D 0.5853(6) 0.7928(10) 0.34259(17) 0.054(4) Uiso d PD 0.201(10) . .
F F72D 0.6191(5) 0.7754(8) 0.4290(9) 0.066(5) Uiso d PD 0.201(10) . .
F F73D 0.5859(7) 0.8479(4) 0.4258(10) 0.058(4) Uiso d PD 0.201(10) . .
F F71E 0.5907(5) 0.7735(4) 0.3494(3) 0.022(2) Uiso d PD 0.289(11) . .
F F72E 0.6185(4) 0.7948(8) 0.4463(4) 0.063(3) Uiso d PD 0.289(11) . .
F F73E 0.5729(6) 0.8464(4) 0.3965(8) 0.044(4) Uiso d PD 0.289(11) . .
F F71F 0.5731(7) 0.8226(8) 0.3531(6) 0.061(5) Uiso d PD 0.168(8) . .
F F72F 0.6212(4) 0.7728(5) 0.3900(9) 0.039(4) Uiso d PD 0.168(8) . .
F F73F 0.6034(6) 0.8364(6) 0.4469(5) 0.031(3) Uiso d PD 0.168(8) . .

loop_
_atom_site_aniso_label
_atom_site_aniso_U_11
_atom_site_aniso_U_22
_atom_site_aniso_U_33
_atom_site_aniso_U_12
_atom_site_aniso_U_13
_atom_site_aniso_U_23
N1A 0.0186(11) 0.0172(11) 0.0331(14) 0.0094(9) -0.0005(10) 0.0015(10)
N2A 0.0219(11) 0.0165(11) 0.0304(13) 0.0090(9) 0.0003(10) 0.0020(10)
C3A 0.0222(13) 0.0195(13) 0.0262(14) 0.0103(11) -0.0002(11) 0.0006(11)
C3aA 0.0216(13) 0.0183(13) 0.0248(14) 0.0095(11) -0.0017(11) 0.0017(11)
C4A 0.0230(13) 0.0200(13) 0.0225(14) 0.0118(11) -0.0016(11) -0.0001(11)
C4aA 0.0209(13) 0.0196(13) 0.0260(14) 0.0114(11) -0.0029(11) -0.0014(11)
C5A 0.0269(14) 0.0216(14) 0.0359(17) 0.0144(12) -0.0023(12) -0.0022(12)
C6A 0.0224(14) 0.0270(15) 0.0361(17) 0.0141(12) -0.0001(12) -0.0013(12)
C7A 0.0213(13) 0.0271(14) 0.0238(14) 0.0119(12) -0.0025(11) -0.0049(12)
C8A 0.0234(13) 0.0193(13) 0.0231(14) 0.0103(11) -0.0001(11) -0.0014(11)
C8aA 0.0248(13) 0.0220(13) 0.0205(14) 0.0130(12) -0.0003(11) 0.0000(11)
N9A 0.0200(11) 0.0198(11) 0.0243(12) 0.0111(9) -0.0011(9) 0.0000(9)
C9aA 0.0222(13) 0.0214(13) 0.0224(14) 0.0125(11) 0.0001(11) 0.0013(11)
C11A 0.0207(13) 0.0165(13) 0.0301(15) 0.0088(11) -0.0050(11) -0.0013(11)
C12A 0.0267(15) 0.0253(15) 0.0354(17) 0.0133(12) -0.0016(13) 0.0038(13)
C13A 0.0311(16) 0.0230(15) 0.046(2) 0.0137(13) -0.0037(14) 0.0060(14)
C14A 0.0308(16) 0.0219(14) 0.047(2) 0.0150(13) -0.0125(14) -0.0038(13)
C15A 0.0265(15) 0.0277(15) 0.0381(17) 0.0167(13) -0.0071(13) -0.0055(13)
C16A 0.0220(14) 0.0215(13) 0.0312(15) 0.0107(11) -0.0036(12) -0.0012(12)
C31A 0.0212(13) 0.0191(13) 0.0306(15) 0.0108(11) 0.0033(11) 0.0008(11)
C32A 0.0267(15) 0.0241(14) 0.0358(17) 0.0142(12) 0.0002(13) 0.0008(13)
C33A 0.0244(15) 0.0224(14) 0.049(2) 0.0119(12) -0.0054(14) -0.0038(14)
C34A 0.0289(15) 0.0165(13) 0.0462(19) 0.0082(12) 0.0063(14) 0.0028(13)
C35A 0.0354(16) 0.0227(14) 0.0319(16) 0.0168(13) 0.0049(13) 0.0039(12)
C36A 0.0261(14) 0.0215(13) 0.0323(16) 0.0128(12) -0.0005(12) -0.0004(12)
C41A 0.0208(13) 0.0217(13) 0.0310(15) 0.0130(11) 0.0041(11) 0.0043(12)
C42A 0.0255(14) 0.0235(14) 0.0338(17) 0.0128(12) 0.0000(12) 0.0005(12)
C43A 0.0287(15) 0.0217(14) 0.0446(19) 0.0118(12) 0.0069(14) -0.0006(13)
C44A 0.0316(16) 0.0209(14) 0.055(2) 0.0156(13) 0.0128(15) 0.0089(14)
C45A 0.0326(17) 0.0361(17) 0.046(2) 0.0236(15) 0.0050(15) 0.0148(15)
C46A 0.0276(15) 0.0290(15) 0.0341(17) 0.0165(13) -0.0008(13) 0.0036(13)
C70A 0.0206(13) 0.0256(14) 0.0304(15) 0.0104(12) 0.0012(12) -0.0004(12)
F71A 0.0223(8) 0.0227(8) 0.0445(11) 0.0086(7) 0.0041(8) 0.0026(8)
F72A 0.0206(8) 0.0354(9) 0.0359(10) 0.0099(7) -0.0037(7) -0.0012(8)
F73A 0.0296(9) 0.0422(10) 0.0358(10) 0.0176(8) 0.0108(8) -0.0011(8)
N1B 0.0207(11) 0.0265(12) 0.0295(14) 0.0119(10) -0.0012(10) -0.0009(10)
N2B 0.0226(12) 0.0246(12) 0.0308(13) 0.0134(10) 0.0005(10) 0.0014(10)
C3B 0.0218(13) 0.0244(14) 0.0238(15) 0.0104(12) 0.0006(11) 0.0013(11)
C3aB 0.0223(13) 0.0253(14) 0.0227(14) 0.0125(12) 0.0020(11) 0.0025(11)
C4B 0.0218(13) 0.0280(15) 0.0228(14) 0.0099(12) 0.0022(11) 0.0027(12)
C4aB 0.0271(14) 0.0243(14) 0.0264(15) 0.0112(12) 0.0023(12) 0.0012(12)
C5B 0.0251(15) 0.0291(15) 0.0361(18) 0.0115(13) 0.0025(13) 0.0005(13)
C6B 0.0298(16) 0.0240(15) 0.0422(19) 0.0074(13) 0.0008(14) -0.0017(14)
C7B 0.0356(17) 0.0254(15) 0.0415(19) 0.0124(14) 0.0033(15) -0.0033(14)
C8B 0.0354(17) 0.0299(16) 0.0377(19) 0.0177(14) 0.0016(14) -0.0029(14)
C8aB 0.0295(15) 0.0249(15) 0.0260(15) 0.0120(13) 0.0033(12) 0.0019(12)
N9B 0.0249(12) 0.0252(12) 0.0309(14) 0.0126(10) 0.0014(10) -0.0004(10)
C9aB 0.0213(13) 0.0253(14) 0.0263(15) 0.0101(12) 0.0030(11) 0.0032(12)
C11B 0.0216(14) 0.0324(15) 0.0269(15) 0.0153(12) 0.0009(12) 0.0021(12)
C12B 0.0292(15) 0.0371(17) 0.0358(17) 0.0194(14) -0.0013(13) -0.0003(14)
C13B 0.0355(17) 0.0462(19) 0.045(2) 0.0277(16) -0.0005(15) -0.0004(16)
C14B 0.0309(17) 0.062(2) 0.0370(19) 0.0306(17) -0.0051(14) -0.0061(16)
C15B 0.0257(15) 0.0471(19) 0.0389(19) 0.0179(15) -0.0068(14) -0.0142(16)
C16B 0.0248(15) 0.0377(17) 0.0318(16) 0.0169(13) -0.0011(12) -0.0053(14)
C31B 0.0191(13) 0.0200(13) 0.0274(15) 0.0066(11) 0.0058(11) 0.0047(11)
C32B 0.0169(13) 0.0274(15) 0.0282(15) 0.0083(11) 0.0020(11) 0.0015(12)
C33B 0.0210(14) 0.0262(15) 0.0310(16) 0.0071(12) 0.0056(12) -0.0029(12)
C34B 0.0240(14) 0.0235(14) 0.0410(18) 0.0114(12) 0.0101(13) 0.0033(13)
C35B 0.0230(14) 0.0272(15) 0.0359(17) 0.0117(12) 0.0019(13) 0.0058(13)
C36B 0.0175(13) 0.0239(14) 0.0320(16) 0.0078(11) 0.0012(12) 0.0021(12)
C41B 0.0171(13) 0.0202(13) 0.0293(15) 0.0054(11) 0.0010(11) 0.0006(11)
C42B 0.0291(15) 0.0254(15) 0.0274(15) 0.0108(12) 0.0017(12) 0.0042(12)
C43B 0.0266(15) 0.0299(16) 0.0395(19) 0.0110(13) 0.0108(14) 0.0014(14)
C44B 0.0196(14) 0.0281(15) 0.050(2) 0.0107(12) -0.0002(14) 0.0007(14)
C45B 0.0214(14) 0.0331(16) 0.0428(19) 0.0118(13) -0.0098(13) -0.0021(14)
C46B 0.0259(15) 0.0281(15) 0.0331(17) 0.0111(13) 0.0002(13) -0.0010(13)
C70B 0.045(2) 0.0327(19) 0.069(3) 0.0148(17) -0.004(2) -0.0111(18)
F71B 0.0499(14) 0.0388(13) 0.172(3) 0.0260(11) -0.0121(17) -0.0353(16)
F72B 0.0757(17) 0.0280(11) 0.106(2) 0.0177(11) 0.0102(15) 0.0042(13)
F73B 0.104(2) 0.0565(15) 0.0787(19) 0.0437(15) -0.0227(16) -0.0335(14)
N1C 0.0218(12) 0.0244(12) 0.0311(14) 0.0130(10) 0.0015(10) 0.0006(10)
N2C 0.0293(13) 0.0223(12) 0.0278(13) 0.0134(10) 0.0019(10) 0.0010(10)
C3C 0.0321(15) 0.0304(15) 0.0214(14) 0.0198(13) -0.0015(12) -0.0035(12)
C3aC 0.0292(15) 0.0298(15) 0.0227(14) 0.0162(12) -0.0006(12) -0.0038(12)
C4C 0.0327(16) 0.0387(17) 0.0211(14) 0.0239(14) -0.0051(12) -0.0043(13)
C4aC 0.0290(15) 0.0431(17) 0.0230(15) 0.0206(14) -0.0039(12) -0.0043(13)
C5C 0.0371(18) 0.059(2) 0.0260(16) 0.0315(17) -0.0029(13) -0.0034(15)
C6C 0.0326(18) 0.071(2) 0.0312(18) 0.0318(18) -0.0048(14) -0.0045(17)
C7C 0.0305(17) 0.055(2) 0.0275(17) 0.0189(16) -0.0033(13) -0.0103(16)
C8C 0.0312(16) 0.0430(18) 0.0254(16) 0.0165(14) 0.0002(13) -0.0090(14)
C8aC 0.0252(15) 0.0382(17) 0.0237(15) 0.0159(13) -0.0026(12) -0.0068(13)
N9C 0.0279(13) 0.0342(13) 0.0258(13) 0.0158(11) 0.0014(10) -0.0036(11)
C9aC 0.0279(15) 0.0310(15) 0.0216(14) 0.0173(13) 0.0019(12) -0.0016(12)
C11C 0.0269(14) 0.0225(14) 0.0233(14) 0.0127(12) -0.0005(12) -0.0008(11)
C12C 0.0311(16) 0.0313(15) 0.0293(16) 0.0175(13) 0.0094(13) 0.0022(13)
C13C 0.0304(16) 0.0241(14) 0.0353(18) 0.0124(12) 0.0079(13) 0.0048(13)
C14C 0.0283(15) 0.0224(14) 0.0406(18) 0.0132(12) 0.0015(13) 0.0028(13)
C15C 0.0261(15) 0.0287(15) 0.050(2) 0.0161(13) 0.0093(14) 0.0071(14)
C16C 0.0238(14) 0.0201(14) 0.0424(18) 0.0093(12) 0.0063(13) 0.0079(13)
C31C 0.0331(15) 0.0265(15) 0.0261(15) 0.0199(13) 0.0051(12) -0.0014(12)
C32C 0.0359(16) 0.0302(15) 0.0314(16) 0.0219(14) 0.0016(13) 0.0025(13)
C33C 0.0369(17) 0.0262(15) 0.0427(19) 0.0164(14) 0.0001(14) -0.0041(14)
C34C 0.047(2) 0.0276(16) 0.0379(19) 0.0204(15) 0.0095(15) 0.0015(14)
C35C 0.0478(19) 0.0301(16) 0.0320(17) 0.0261(15) 0.0038(14) 0.0004(13)
C36C 0.0355(16) 0.0349(16) 0.0262(15) 0.0232(14) 0.0028(12) 0.0004(12)
C41C 0.0312(16) 0.0409(17) 0.0300(16) 0.0253(14) -0.0020(13) -0.0004(14)
C42C 0.0371(17) 0.0395(17) 0.0323(18) 0.0258(15) 0.0030(14) -0.0021(14)
C43C 0.051(2) 0.0386(19) 0.054(2) 0.0301(17) 0.0163(18) 0.0000(17)
C44C 0.054(2) 0.055(2) 0.075(3) 0.043(2) 0.016(2) 0.019(2)
C45C 0.051(2) 0.067(3) 0.065(3) 0.041(2) -0.001(2) 0.020(2)
C46C 0.0407(19) 0.057(2) 0.041(2) 0.0322(17) -0.0050(16) 0.0046(17)
C70C 0.0255(17) 0.084(3) 0.033(2) 0.0239(18) -0.0016(14) -0.0033(19)

loop_
_atom_type_symbol
_atom_type_description
_atom_type_scat_dispersion_real
_atom_type_scat_dispersion_imag
_atom_type_scat_source
C C 0.0033 0.0016 'International Tables Vol C Tables 4.2.6.8 and 6.1.1.4'
H H 0.0000 0.0000 'International Tables Vol C Tables 4.2.6.8 and 6.1.1.4'
N N 0.0061 0.0033 'International Tables Vol C Tables 4.2.6.8 and 6.1.1.4'
F F 0.0171 0.0103 'International Tables Vol C Tables 4.2.6.8 and 6.1.1.4'

loop_
_geom_angle_atom_site_label_1
_geom_angle_atom_site_label_2
_geom_angle_atom_site_label_3
_geom_angle_site_symmetry_1
_geom_angle_site_symmetry_3
_geom_angle
_geom_angle_publ_flag
N2A N1A C9aA . . 111.1(2) ?
N2A N1A C11A . . 119.0(2) ?
C9aA N1A C11A . . 129.9(2) ?
C3A N2A N1A . . 107.5(2) ?
N2A C3A C3aA . . 110.7(2) ?
N2A C3A C31A . . 118.9(2) ?
C3aA C3A C31A . . 130.4(2) ?
C4A C3aA C9aA . . 118.3(2) ?
C4A C3aA C3A . . 136.9(2) ?
C9aA C3aA C3A . . 104.7(2) ?
C3aA C4A C4aA . . 116.5(2) ?
C3aA C4A C41A . . 122.6(2) ?
C4aA C4A C41A . . 121.0(2) ?
C5A C4aA C4A . . 122.3(2) ?
C5A C4aA C8aA . . 118.3(2) ?
C4A C4aA C8aA . . 119.4(2) ?
C6A C5A C4aA . . 121.3(3) ?
C6A C5A H5A . . 119.4 ?
C4aA C5A H5A . . 119.4 ?
C5A C6A C7A . . 120.1(3) ?
C5A C6A H6A . . 120.0 ?
C7A C6A H6A . . 120.0 ?
C8A C7A C6A . . 121.1(3) ?
C8A C7A C70A . . 121.5(3) ?
C6A C7A C70A . . 117.5(2) ?
C7A C8A C8aA . . 120.4(2) ?
C7A C8A H8A . . 119.8 ?
C8aA C8A H8A . . 119.8 ?
N9A C8aA C8A . . 117.6(2) ?
N9A C8aA C4aA . . 123.6(2) ?
C8A C8aA C4aA . . 118.8(2) ?
C9aA N9A C8aA . . 114.0(2) ?
N9A C9aA N1A . . 126.0(2) ?
N9A C9aA C3aA . . 128.1(2) ?
N1A C9aA C3aA . . 105.9(2) ?
C16A C11A C12A . . 121.1(3) ?
C16A C11A N1A . . 118.5(2) ?
C12A C11A N1A . . 120.4(3) ?
C13A C12A C11A . . 118.8(3) ?
C13A C12A H12A . . 120.6 ?
C11A C12A H12A . . 120.6 ?
C14A C13A C12A . . 121.2(3) ?
C14A C13A H13A . . 119.4 ?
C12A C13A H13A . . 119.4 ?
C13A C14A C15A . . 119.2(3) ?
C13A C14A H14A . . 120.4 ?
C15A C14A H14A . . 120.4 ?
C14A C15A C16A . . 120.6(3) ?
C14A C15A H15A . . 119.7 ?
C16A C15A H15A . . 119.7 ?
C11A C16A C15A . . 119.2(3) ?
C11A C16A H16A . . 120.4 ?
C15A C16A H16A . . 120.4 ?
C32A C31A C36A . . 119.5(3) ?
C32A C31A C3A . . 120.4(3) ?
C36A C31A C3A . . 119.9(2) ?
C33A C32A C31A . . 120.1(3) ?
C33A C32A H32A . . 120.0 ?
C31A C32A H32A . . 120.0 ?
C34A C33A C32A . . 120.0(3) ?
C34A C33A H33A . . 120.0 ?
C32A C33A H33A . . 120.0 ?
C33A C34A C35A . . 120.5(3) ?
C33A C34A H34A . . 119.7 ?
C35A C34A H34A . . 119.7 ?
C34A C35A C36A . . 119.6(3) ?
C34A C35A H35A . . 120.2 ?
C36A C35A H35A . . 120.2 ?
C35A C36A C31A . . 120.2(3) ?
C35A C36A H36A . . 119.9 ?
C31A C36A H36A . . 119.9 ?
C42A C41A C46A . . 119.9(3) ?
C42A C41A C4A . . 120.5(3) ?
C46A C41A C4A . . 119.6(3) ?
C41A C42A C43A . . 120.0(3) ?
C41A C42A H42A . . 120.0 ?
C43A C42A H42A . . 120.0 ?
C44A C43A C42A . . 120.1(3) ?
C44A C43A H43A . . 120.0 ?
C42A C43A H43A . . 120.0 ?
C43A C44A C45A . . 120.5(3) ?
C43A C44A H44A . . 119.8 ?
C45A C44A H44A . . 119.8 ?
C44A C45A C46A . . 119.7(3) ?
C44A C45A H45A . . 120.2 ?
C46A C45A H45A . . 120.2 ?
C45A C46A C41A . . 119.9(3) ?
C45A C46A H46A . . 120.1 ?
C41A C46A H46A . . 120.1 ?
F71A C70A F72A . . 106.9(2) ?
F71A C70A F73A . . 107.4(2) ?
F72A C70A F73A . . 105.2(2) ?
F71A C70A C7A . . 113.2(2) ?
F72A C70A C7A . . 112.0(2) ?
F73A C70A C7A . . 111.6(2) ?
F71A C70A N2C . . 98.37(17) ?
F72A C70A N2C . . 51.35(13) ?
F73A C70A N2C . . 150.05(19) ?
C7A C70A N2C . . 69.99(16) ?
C70A F72A N2C . . 108.65(15) ?
C9aB N1B N2B . . 110.7(2) ?
C9aB N1B C11B . . 131.0(2) ?
N2B N1B C11B . . 118.3(2) ?
C3B N2B N1B . . 108.3(2) ?
N2B C3B C3aB . . 110.4(2) ?
N2B C3B C31B . . 116.5(2) ?
C3aB C3B C31B . . 133.0(2) ?
C4B C3aB C9aB . . 118.5(3) ?
C4B C3aB C3B . . 137.5(3) ?
C9aB C3aB C3B . . 104.0(2) ?
C3aB C4B C4aB . . 116.3(3) ?
C3aB C4B C41B . . 122.5(3) ?
C4aB C4B C41B . . 121.2(2) ?
C4B C4aB C5B . . 122.7(3) ?
C4B C4aB C8aB . . 119.6(3) ?
C5B C4aB C8aB . . 117.7(3) ?
C6B C5B C4aB . . 121.6(3) ?
C6B C5B H5B . . 119.2 ?
C4aB C5B H5B . . 119.2 ?
C5B C6B C7B . . 119.9(3) ?
C5B C6B H6B . . 120.1 ?
C7B C6B H6B . . 120.1 ?
C8B C7B C6B . . 120.8(3) ?
C8B C7B C70B . . 121.0(3) ?
C6B C7B C70B . . 118.2(3) ?
C7B C8B C8aB . . 120.6(3) ?
C7B C8B H8B . . 119.7 ?
C8aB C8B H8B . . 119.7 ?
N9B C8aB C8B . . 116.7(3) ?
N9B C8aB C4aB . . 123.9(3) ?
C8B C8aB C4aB . . 119.4(3) ?
C9aB N9B C8aB . . 114.7(2) ?
N9B C9aB N1B . . 126.5(3) ?
N9B C9aB C3aB . . 127.0(3) ?
N1B C9aB C3aB . . 106.5(2) ?
C12B C11B C16B . . 120.6(3) ?
C12B C11B N1B . . 120.9(3) ?
C16B C11B N1B . . 118.5(2) ?
C11B C12B C13B . . 118.2(3) ?
C11B C12B H12B . . 120.9 ?
C13B C12B H12B . . 120.9 ?
C14B C13B C12B . . 122.2(3) ?
C14B C13B H13B . . 118.9 ?
C12B C13B H13B . . 118.9 ?
C13B C14B C15B . . 119.2(3) ?
C13B C14B H14B . . 120.4 ?
C15B C14B H14B . . 120.4 ?
C16B C15B C14B . . 120.8(3) ?
C16B C15B H15B . . 119.6 ?
C14B C15B H15B . . 119.6 ?
C15B C16B C11B . . 119.1(3) ?
C15B C16B H16B . . 120.5 ?
C11B C16B H16B . . 120.5 ?
C36B C31B C32B . . 119.3(3) ?
C36B C31B C3B . . 122.1(3) ?
C32B C31B C3B . . 118.5(3) ?
C33B C32B C31B . . 120.5(3) ?
C33B C32B H32B . . 119.8 ?
C31B C32B H32B . . 119.8 ?
C32B C33B C34B . . 120.2(3) ?
C32B C33B H33B . . 119.9 ?
C34B C33B H33B . . 119.9 ?
C35B C34B C33B . . 119.3(3) ?
C35B C34B H34B . . 120.3 ?
C33B C34B H34B . . 120.3 ?
C36B C35B C34B . . 120.9(3) ?
C36B C35B H35B . . 119.6 ?
C34B C35B H35B . . 119.6 ?
C35B C36B C31B . . 119.8(3) ?
C35B C36B H36B . . 120.1 ?
C31B C36B H36B . . 120.1 ?
C42B C41B C46B . . 119.5(3) ?
C42B C41B C4B . . 120.6(3) ?
C46B C41B C4B . . 119.9(3) ?
C41B C42B C43B . . 120.2(3) ?
C41B C42B H42B . . 119.9 ?
C43B C42B H42B . . 119.9 ?
C44B C43B C42B . . 120.1(3) ?
C44B C43B H43B . . 119.9 ?
C42B C43B H43B . . 119.9 ?
C43B C44B C45B . . 120.2(3) ?
C43B C44B H44B . . 119.9 ?
C45B C44B H44B . . 119.9 ?
C44B C45B C46B . . 119.8(3) ?
C44B C45B H45B . . 120.1 ?
C46B C45B H45B . . 120.1 ?
C45B C46B C41B . . 120.2(3) ?
C45B C46B H46B . . 119.9 ?
C41B C46B H46B . . 119.9 ?
F71B C70B F73B . . 108.4(4) ?
F71B C70B F72B . . 106.6(3) ?
F73B C70B F72B . . 103.6(3) ?
F71B C70B C7B . . 113.6(3) ?
F73B C70B C7B . . 112.2(3) ?
F72B C70B C7B . . 111.8(3) ?
C9aC N1C N2C . . 110.2(2) ?
C9aC N1C C11C . . 129.1(2) ?
N2C N1C C11C . . 120.4(2) ?
C3C N2C N1C . . 108.3(2) ?
C3C N2C C70A . . 88.18(17) ?
N1C N2C C70A . . 115.17(17) ?
N2C C3C C3aC . . 109.9(2) ?
N2C C3C C31C . . 117.4(3) ?
C3aC C3C C31C . . 132.6(3) ?
C4C C3aC C9aC . . 117.9(3) ?
C4C C3aC C3C . . 137.6(3) ?
C9aC C3aC C3C . . 104.6(2) ?
C3aC C4C C4aC . . 116.4(3) ?
C3aC C4C C41C . . 122.2(3) ?
C4aC C4C C41C . . 121.4(3) ?
C4C C4aC C8aC . . 119.9(3) ?
C4C C4aC C5C . . 123.0(3) ?
C8aC C4aC C5C . . 117.0(3) ?
C6C C5C C4aC . . 121.5(3) ?
C6C C5C H5C . . 119.2 ?
C4aC C5C H5C . . 119.2 ?
C5C C6C C7C . . 120.8(3) ?
C5C C6C H6C . . 119.6 ?
C7C C6C H6C . . 119.6 ?
C8C C7C C6C . . 120.1(3) ?
C8C C7C C70C . . 120.0(3) ?
C6C C7C C70C . . 119.8(3) ?
C7C C8C C8aC . . 120.6(3) ?
C7C C8C H8C . . 119.7 ?
C8aC C8C H8C . . 119.7 ?
N9C C8aC C8C . . 116.6(3) ?
N9C C8aC C4aC . . 123.4(3) ?
C8C C8aC C4aC . . 119.9(3) ?
C9aC N9C C8aC . . 114.4(2) ?
N9C C9aC N1C . . 125.2(3) ?
N9C C9aC C3aC . . 127.9(3) ?
N1C C9aC C3aC . . 107.0(2) ?
C12C C11C C16C . . 119.9(3) ?
C12C C11C N1C . . 120.6(2) ?
C16C C11C N1C . . 119.5(2) ?
C11C C12C C13C . . 120.2(3) ?
C11C C12C H12C . . 119.9 ?
C13C C12C H12C . . 119.9 ?
C12C C13C C14C . . 120.6(3) ?
C12C C13C H13C . . 119.7 ?
C14C C13C H13C . . 119.7 ?
C15C C14C C13C . . 119.1(3) ?
C15C C14C H14C . . 120.5 ?
C13C C14C H14C . . 120.5 ?
C14C C15C C16C . . 120.6(3) ?
C14C C15C H15C . . 119.7 ?
C16C C15C H15C . . 119.7 ?
C11C C16C C15C . . 119.7(3) ?
C11C C16C H16C . . 120.2 ?
C15C C16C H16C . . 120.2 ?
C36C C31C C32C . . 118.1(3) ?
C36C C31C C3C . . 121.3(3) ?
C32C C31C C3C . . 120.3(3) ?
C33C C32C C31C . . 120.9(3) ?
C33C C32C H32C . . 119.5 ?
C31C C32C H32C . . 119.5 ?
C32C C33C C34C . . 120.4(3) ?
C32C C33C H33C . . 119.8 ?
C34C C33C H33C . . 119.8 ?
C33C C34C C35C . . 119.8(3) ?
C33C C34C H34C . . 120.1 ?
C35C C34C H34C . . 120.1 ?
C34C C35C C36C . . 119.7(3) ?
C34C C35C H35C . . 120.1 ?
C36C C35C H35C . . 120.1 ?
C35C C36C C31C . . 121.0(3) ?
C35C C36C H36C . . 119.5 ?
C31C C36C H36C . . 119.5 ?
C42C C41C C46C . . 118.9(3) ?
C42C C41C C4C . . 121.0(3) ?
C46C C41C C4C . . 120.1(3) ?
C43C C42C C41C . . 120.4(3) ?
C43C C42C H42C . . 119.8 ?
C41C C42C H42C . . 119.8 ?
C42C C43C C44C . . 119.8(4) ?
C42C C43C H43C . . 120.1 ?
C44C C43C H43C . . 120.1 ?
C45C C44C C43C . . 119.7(4) ?
C45C C44C H44C . . 120.1 ?
C43C C44C H44C . . 120.1 ?
C46C C45C C44C . . 120.7(4) ?
C46C C45C H45C . . 119.6 ?
C44C C45C H45C . . 119.6 ?
C45C C46C C41C . . 120.4(4) ?
C45C C46C H46C . . 119.8 ?
C41C C46C H46C . . 119.8 ?
F73D C70C F71D . . 111.3(6) ?
F71E C70C F72E . . 109.1(5) ?
F71E C70C F73E . . 108.5(5) ?
F72E C70C F73E . . 112.1(6) ?
F71C C70C F72C . . 106.9(5) ?
F73F C70C F71F . . 104.8(6) ?
F73D C70C F72D . . 107.5(6) ?
F71D C70C F72D . . 106.0(6) ?
F73F C70C F72F . . 103.5(6) ?
F71F C70C F72F . . 103.6(6) ?
F71C C70C F73C . . 105.9(5) ?
F72C C70C F73C . . 100.1(5) ?

loop_
_geom_bond_atom_site_label_1
_geom_bond_atom_site_label_2
_geom_bond_site_symmetry_2
_geom_bond_distance
_geom_bond_publ_flag
N1A N2A . 1.376(3) ?
N1A C9aA . 1.385(3) ?
N1A C11A . 1.420(3) ?
N2A C3A . 1.317(3) ?
C3A C3aA . 1.442(4) ?
C3A C31A . 1.482(4) ?
C3aA C4A . 1.384(4) ?
C3aA C9aA . 1.425(4) ?
C4A C4aA . 1.427(4) ?
C4A C41A . 1.486(4) ?
C4aA C5A . 1.424(4) ?
C4aA C8aA . 1.440(4) ?
C5A C6A . 1.355(4) ?
C5A H5A . 0.9500 ?
C6A C7A . 1.415(4) ?
C6A H6A . 0.9500 ?
C7A C8A . 1.366(4) ?
C7A C70A . 1.499(4) ?
C8A C8aA . 1.419(4) ?
C8A H8A . 0.9500 ?
C8aA N9A . 1.367(3) ?
N9A C9aA . 1.314(3) ?
C11A C16A . 1.387(4) ?
C11A C12A . 1.392(4) ?
C12A C13A . 1.391(4) ?
C12A H12A . 0.9500 ?
C13A C14A . 1.386(5) ?
C13A H13A . 0.9500 ?
C14A C15A . 1.391(5) ?
C14A H14A . 0.9500 ?
C15A C16A . 1.397(4) ?
C15A H15A . 0.9500 ?
C16A H16A . 0.9500 ?
C31A C32A . 1.392(4) ?
C31A C36A . 1.392(4) ?
C32A C33A . 1.390(4) ?
C32A H32A . 0.9500 ?
C33A C34A . 1.378(5) ?
C33A H33A . 0.9500 ?
C34A C35A . 1.388(4) ?
C34A H34A . 0.9500 ?
C35A C36A . 1.391(4) ?
C35A H35A . 0.9500 ?
C36A H36A . 0.9500 ?
C41A C42A . 1.384(4) ?
C41A C46A . 1.397(4) ?
C42A C43A . 1.390(4) ?
C42A H42A . 0.9500 ?
C43A C44A . 1.383(5) ?
C43A H43A . 0.9500 ?
C44A C45A . 1.384(5) ?
C44A H44A . 0.9500 ?
C45A C46A . 1.395(4) ?
C45A H45A . 0.9500 ?
C46A H46A . 0.9500 ?
C70A F71A . 1.330(3) ?
C70A F72A . 1.343(3) ?
C70A F73A . 1.347(3) ?
N1B C9aB . 1.371(4) ?
N1B N2B . 1.372(3) ?
N1B C11B . 1.432(3) ?
N2B C3B . 1.311(3) ?
C3B C3aB . 1.446(4) ?
C3B C31B . 1.485(4) ?
C3aB C4B . 1.391(4) ?
C3aB C9aB . 1.435(4) ?
C4B C4aB . 1.426(4) ?
C4B C41B . 1.497(4) ?
C4aB C5B . 1.432(4) ?
C4aB C8aB . 1.433(4) ?
C5B C6B . 1.355(4) ?
C5B H5B . 0.9500 ?
C6B C7B . 1.426(4) ?
C6B H6B . 0.9500 ?
C7B C8B . 1.356(4) ?
C7B C70B . 1.498(5) ?
C8B C8aB . 1.419(4) ?
C8B H8B . 0.9500 ?
C8aB N9B . 1.360(3) ?
N9B C9aB . 1.318(4) ?
C11B C12B . 1.391(4) ?
C11B C16B . 1.395(4) ?
C12B C13B . 1.392(4) ?
C12B H12B . 0.9500 ?
C13B C14B . 1.359(5) ?
C13B H13B . 0.9500 ?
C14B C15B . 1.386(5) ?
C14B H14B . 0.9500 ?
C15B C16B . 1.385(4) ?
C15B H15B . 0.9500 ?
C16B H16B . 0.9500 ?
C31B C36B . 1.393(4) ?
C31B C32B . 1.394(4) ?
C32B C33B . 1.381(4) ?
C32B H32B . 0.9500 ?
C33B C34B . 1.388(4) ?
C33B H33B . 0.9500 ?
C34B C35B . 1.388(5) ?
C34B H34B . 0.9500 ?
C35B C36B . 1.384(4) ?
C35B H35B . 0.9500 ?
C36B H36B . 0.9500 ?
C41B C42B . 1.385(4) ?
C41B C46B . 1.394(4) ?
C42B C43B . 1.390(4) ?
C42B H42B . 0.9500 ?
C43B C44B . 1.379(5) ?
C43B H43B . 0.9500 ?
C44B C45B . 1.384(5) ?
C44B H44B . 0.9500 ?
C45B C46B . 1.390(4) ?
C45B H45B . 0.9500 ?
C46B H46B . 0.9500 ?
C70B F71B . 1.314(4) ?
C70B F73B . 1.326(5) ?
C70B F72B . 1.339(5) ?
N1C C9aC . 1.373(4) ?
N1C N2C . 1.377(3) ?
N1C C11C . 1.426(4) ?
N2C C3C . 1.321(4) ?
C3C C3aC . 1.444(4) ?
C3C C31C . 1.479(4) ?
C3aC C4C . 1.400(4) ?
C3aC C9aC . 1.421(4) ?
C4C C4aC . 1.424(4) ?
C4C C41C . 1.480(4) ?
C4aC C8aC . 1.432(4) ?
C4aC C5C . 1.434(4) ?
C5C C6C . 1.354(5) ?
C5C H5C . 0.9500 ?
C6C C7C . 1.412(5) ?
C6C H6C . 0.9500 ?
C7C C8C . 1.366(4) ?
C7C C70C . 1.505(4) ?
C8C C8aC . 1.416(4) ?
C8C H8C . 0.9500 ?
C8aC N9C . 1.362(4) ?
N9C C9aC . 1.323(4) ?
C11C C12C . 1.379(4) ?
C11C C16C . 1.387(4) ?
C12C C13C . 1.386(4) ?
C12C H12C . 0.9500 ?
C13C C14C . 1.386(4) ?
C13C H13C . 0.9500 ?
C14C C15C . 1.383(4) ?
C14C H14C . 0.9500 ?
C15C C16C . 1.393(4) ?
C15C H15C . 0.9500 ?
C16C H16C . 0.9500 ?
C31C C36C . 1.396(4) ?
C31C C32C . 1.401(4) ?
C32C C33C . 1.381(4) ?
C32C H32C . 0.9500 ?
C33C C34C . 1.385(5) ?
C33C H33C . 0.9500 ?
C34C C35C . 1.388(5) ?
C34C H34C . 0.9500 ?
C35C C36C . 1.395(4) ?
C35C H35C . 0.9500 ?
C36C H36C . 0.9500 ?
C41C C42C . 1.395(4) ?
C41C C46C . 1.397(4) ?
C42C C43C . 1.382(5) ?
C42C H42C . 0.9500 ?
C43C C44C . 1.393(6) ?
C43C H43C . 0.9500 ?
C44C C45C . 1.379(6) ?
C44C H44C . 0.9500 ?
C45C C46C . 1.369(5) ?
C45C H45C . 0.9500 ?
C46C H46C . 0.9500 ?
C70C F73D . 1.331(2) ?
C70C F71C . 1.337(2) ?
C70C F71E . 1.338(2) ?
C70C F73F . 1.340(2) ?
C70C F71D . 1.340(2) ?
C70C F72E . 1.340(2) ?
C70C F73E . 1.341(2) ?
C70C F72C . 1.342(2) ?
C70C F71F . 1.345(2) ?
C70C F72D . 1.348(2) ?
C70C F72F . 1.348(2) ?
C70C F73C . 1.355(2) ?

loop_
_geom_hbond_atom_site_label_D
_geom_hbond_atom_site_label_H
_geom_hbond_atom_site_label_A
_geom_hbond_site_symmetry_A
_geom_hbond_distance_DH
_geom_hbond_distance_HA
_geom_hbond_distance_DA
_geom_hbond_angle_DHA
_geom_hbond_publ_flag
C12A H12A N9A . 0.95 2.59 3.084(4) 113 y
C12B H12B N9B . 0.95 2.33 2.983(4) 125 y
C12C H12C N9C . 0.95 2.34 2.943(4) 121 y
C32B H32B Cg1 5_664 0.95 2.65 3.49 149 y
C42B H42B Cg2 5_664 0.95 2.92 3.83 161 y
C45B H45B Cg3 4_565 0.95 2.96 3.90 176 y
C44B H44B Cg4 . 0.95 3.04 3.87 147 y
C46C H46C Cg5 . 0.95 3.08 3.90 145 y

loop_
_geom_torsion_atom_site_label_1
_geom_torsion_atom_site_label_2
_geom_torsion_atom_site_label_3
_geom_torsion_atom_site_label_4
_geom_torsion_site_symmetry_1
_geom_torsion_site_symmetry_2
_geom_torsion_site_symmetry_3
_geom_torsion_site_symmetry_4
_geom_torsion
_geom_torsion_publ_flag
C9aA N1A N2A C3A . . . . 1.6(3) ?
C11A N1A N2A C3A . . . . -178.5(3) ?
N1A N2A C3A C3aA . . . . -0.1(3) ?
N1A N2A C3A C31A . . . . -178.0(2) ?
N2A C3A C3aA C4A . . . . 178.5(3) ?
C31A C3A C3aA C4A . . . . -3.9(6) ?
N2A C3A C3aA C9aA . . . . -1.4(3) ?
C31A C3A C3aA C9aA . . . . 176.2(3) ?
C9aA C3aA C4A C4aA . . . . -3.3(4) ?
C3A C3aA C4A C4aA . . . . 176.8(3) ?
C9aA C3aA C4A C41A . . . . 176.2(3) ?
C3A C3aA C4A C41A . . . . -3.7(5) ?
C3aA C4A C4aA C5A . . . . -179.3(3) ?
C41A C4A C4aA C5A . . . . 1.2(4) ?
C3aA C4A C4aA C8aA . . . . 0.9(4) ?
C41A C4A C4aA C8aA . . . . -178.6(3) ?
C4A C4aA C5A C6A . . . . 177.7(3) ?
C8aA C4aA C5A C6A . . . . -2.5(4) ?
C4aA C5A C6A C7A . . . . 1.3(5) ?
C5A C6A C7A C8A . . . . 0.6(5) ?
C5A C6A C7A C70A . . . . -179.9(3) ?
C6A C7A C8A C8aA . . . . -1.2(4) ?
C70A C7A C8A C8aA . . . . 179.3(3) ?
C7A C8A C8aA N9A . . . . 179.8(3) ?
C7A C8A C8aA C4aA . . . . -0.1(4) ?
C5A C4aA C8aA N9A . . . . -178.0(3) ?
C4A C4aA C8aA N9A . . . . 1.8(4) ?
C5A C4aA C8aA C8A . . . . 1.9(4) ?
C4A C4aA C8aA C8A . . . . -178.3(3) ?
C8A C8aA N9A C9aA . . . . 178.4(2) ?
C4aA C8aA N9A C9aA . . . . -1.7(4) ?
C8aA N9A C9aA N1A . . . . -179.4(3) ?
C8aA N9A C9aA C3aA . . . . -1.1(4) ?
N2A N1A C9aA N9A . . . . 176.2(3) ?
C11A N1A C9aA N9A . . . . -3.6(5) ?
N2A N1A C9aA C3aA . . . . -2.5(3) ?
C11A N1A C9aA C3aA . . . . 177.7(3) ?
C4A C3aA C9aA N9A . . . . 3.7(5) ?
C3A C3aA C9aA N9A . . . . -176.4(3) ?
C4A C3aA C9aA N1A . . . . -177.7(2) ?
C3A C3aA C9aA N1A . . . . 2.3(3) ?
N2A N1A C11A C16A . . . . -31.1(4) y
C9aA N1A C11A C16A . . . . 148.7(3) ?
N2A N1A C11A C12A . . . . 147.9(3) ?
C9aA N1A C11A C12A . . . . -32.2(4) ?
C16A C11A C12A C13A . . . . -0.4(4) ?
N1A C11A C12A C13A . . . . -179.5(3) ?
C11A C12A C13A C14A . . . . 0.3(5) ?
C12A C13A C14A C15A . . . . 0.0(5) ?
C13A C14A C15A C16A . . . . 0.0(5) ?
C12A C11A C16A C15A . . . . 0.4(4) ?
N1A C11A C16A C15A . . . . 179.4(3) ?
C14A C15A C16A C11A . . . . -0.2(4) ?
N2A C3A C31A C32A . . . . -47.9(4) y
C3aA C3A C31A C32A . . . . 134.7(3) ?
N2A C3A C31A C36A . . . . 127.2(3) ?
C3aA C3A C31A C36A . . . . -50.2(4) ?
C36A C31A C32A C33A . . . . -1.1(4) ?
C3A C31A C32A C33A . . . . 174.1(3) ?
C31A C32A C33A C34A . . . . 0.3(5) ?
C32A C33A C34A C35A . . . . 0.6(5) ?
C33A C34A C35A C36A . . . . -0.7(5) ?
C34A C35A C36A C31A . . . . -0.1(4) ?
C32A C31A C36A C35A . . . . 0.9(4) ?
C3A C31A C36A C35A . . . . -174.2(3) ?
C3aA C4A C41A C42A . . . . -62.7(4) y
C4aA C4A C41A C42A . . . . 116.7(3) ?
C3aA C4A C41A C46A . . . . 116.9(3) ?
C4aA C4A C41A C46A . . . . -63.7(4) ?
C46A C41A C42A C43A . . . . 1.4(4) ?
C4A C41A C42A C43A . . . . -179.0(3) ?
C41A C42A C43A C44A . . . . -1.7(4) ?
C42A C43A C44A C45A . . . . 1.0(5) ?
C43A C44A C45A C46A . . . . 0.0(5) ?
C44A C45A C46A C41A . . . . -0.3(4) ?
C42A C41A C46A C45A . . . . -0.4(4) ?
C4A C41A C46A C45A . . . . 180.0(3) ?
C8A C7A C70A F71A . . . . 4.0(4) ?
C6A C7A C70A F71A . . . . -175.5(3) ?
C8A C7A C70A F72A . . . . -116.9(3) ?
C6A C7A C70A F72A . . . . 63.6(3) ?
C8A C7A C70A F73A . . . . 125.4(3) ?
C6A C7A C70A F73A . . . . -54.1(4) ?
C8A C7A C70A N2C . . . . -86.7(3) ?
C6A C7A C70A N2C . . . . 93.8(3) ?
C9aB N1B N2B C3B . . . . -0.1(3) ?
C11B N1B N2B C3B . . . . 178.0(3) ?
N1B N2B C3B C3aB . . . . -0.3(3) ?
N1B N2B C3B C31B . . . . 178.4(2) ?
N2B C3B C3aB C4B . . . . -177.3(3) ?
C31B C3B C3aB C4B . . . . 4.4(6) ?
N2B C3B C3aB C9aB . . . . 0.5(3) ?
C31B C3B C3aB C9aB . . . . -177.8(3) ?
C9aB C3aB C4B C4aB . . . . 2.2(4) ?
C3B C3aB C4B C4aB . . . . 179.8(3) ?
C9aB C3aB C4B C41B . . . . -176.8(3) ?
C3B C3aB C4B C41B . . . . 0.8(5) ?
C3aB C4B C4aB C5B . . . . -178.8(3) ?
C41B C4B C4aB C5B . . . . 0.2(4) ?
C3aB C4B C4aB C8aB . . . . -0.4(4) ?
C41B C4B C4aB C8aB . . . . 178.6(3) ?
C4B C4aB C5B C6B . . . . 179.4(3) ?
C8aB C4aB C5B C6B . . . . 1.0(5) ?
C4aB C5B C6B C7B . . . . -0.7(5) ?
C5B C6B C7B C8B . . . . 0.5(5) ?
C5B C6B C7B C70B . . . . -178.7(3) ?
C6B C7B C8B C8aB . . . . -0.6(5) ?
C70B C7B C8B C8aB . . . . 178.6(3) ?
C7B C8B C8aB N9B . . . . -178.1(3) ?
C7B C8B C8aB C4aB . . . . 0.9(5) ?
C4B C4aB C8aB N9B . . . . -0.6(4) ?
C5B C4aB C8aB N9B . . . . 177.9(3) ?
C4B C4aB C8aB C8B . . . . -179.5(3) ?
C5B C4aB C8aB C8B . . . . -1.0(4) ?
C8B C8aB N9B C9aB . . . . 178.6(3) ?
C4aB C8aB N9B C9aB . . . . -0.4(4) ?
C8aB N9B C9aB N1B . . . . -179.0(3) ?
C8aB N9B C9aB C3aB . . . . 2.4(4) ?
N2B N1B C9aB N9B . . . . -178.3(3) ?
C11B N1B C9aB N9B . . . . 3.9(5) ?
N2B N1B C9aB C3aB . . . . 0.5(3) ?
C11B N1B C9aB C3aB . . . . -177.4(3) ?
C4B C3aB C9aB N9B . . . . -3.5(5) ?
C3B C3aB C9aB N9B . . . . 178.1(3) ?
C4B C3aB C9aB N1B . . . . 177.7(3) ?
C3B C3aB C9aB N1B . . . . -0.6(3) ?
C9aB N1B C11B C12B . . . . -5.5(5) ?
N2B N1B C11B C12B . . . . 176.8(3) ?
C9aB N1B C11B C16B . . . . 174.9(3) ?
N2B N1B C11B C16B . . . . -2.8(4) y
C16B C11B C12B C13B . . . . 0.0(5) ?
N1B C11B C12B C13B . . . . -179.6(3) ?
C11B C12B C13B C14B . . . . 0.9(5) ?
C12B C13B C14B C15B . . . . -1.0(6) ?
C13B C14B C15B C16B . . . . 0.2(5) ?
C14B C15B C16B C11B . . . . 0.6(5) ?
C12B C11B C16B C15B . . . . -0.7(5) ?
N1B C11B C16B C15B . . . . 178.9(3) ?
N2B C3B C31B C36B . . . . -136.7(3) ?
C3aB C3B C31B C36B . . . . 41.5(5) ?
N2B C3B C31B C32B . . . . 39.3(4) y
C3aB C3B C31B C32B . . . . -142.4(3) ?
C36B C31B C32B C33B . . . . 0.5(4) ?
C3B C31B C32B C33B . . . . -175.7(3) ?
C31B C32B C33B C34B . . . . -0.4(4) ?
C32B C33B C34B C35B . . . . 0.3(4) ?
C33B C34B C35B C36B . . . . -0.3(4) ?
C34B C35B C36B C31B . . . . 0.3(4) ?
C32B C31B C36B C35B . . . . -0.4(4) ?
C3B C31B C36B C35B . . . . 175.6(3) ?
C3aB C4B C41B C42B . . . . 62.3(4) y
C4aB C4B C41B C42B . . . . -116.7(3) ?
C3aB C4B C41B C46B . . . . -117.0(3) ?
C4aB C4B C41B C46B . . . . 64.1(4) ?
C46B C41B C42B C43B . . . . -1.0(4) ?
C4B C41B C42B C43B . . . . 179.8(3) ?
C41B C42B C43B C44B . . . . 0.8(4) ?
C42B C43B C44B C45B . . . . 0.6(4) ?
C43B C44B C45B C46B . . . . -1.8(4) ?
C44B C45B C46B C41B . . . . 1.6(4) ?
C42B C41B C46B C45B . . . . -0.2(4) ?
C4B C41B C46B C45B . . . . 179.1(3) ?
C8B C7B C70B F71B . . . . 4.4(6) ?
C6B C7B C70B F71B . . . . -176.4(3) ?
C8B C7B C70B F73B . . . . 127.8(4) ?
C6B C7B C70B F73B . . . . -53.0(5) ?
C8B C7B C70B F72B . . . . -116.3(4) ?
C6B C7B C70B F72B . . . . 62.9(5) ?
C9aC N1C N2C C3C . . . . -0.1(3) ?
C11C N1C N2C C3C . . . . -174.5(2) ?
C9aC N1C N2C F72A . . . . 117.5(2) ?
C11C N1C N2C F72A . . . . -56.9(3) ?
C9aC N1C N2C C70A . . . . 96.7(2) ?
C11C N1C N2C C70A . . . . -77.7(3) ?
F71A C70A N2C C3C . . . . -25.6(2) ?
F72A C70A N2C C3C . . . . -130.5(2) ?
F73A C70A N2C C3C . . . . -175.0(4) ?
C7A C70A N2C C3C . . . . 86.2(2) ?
F71A C70A N2C N1C . . . . -135.0(2) ?
F72A C70A N2C N1C . . . . 120.1(2) ?
F73A C70A N2C N1C . . . . 75.6(4) ?
C7A C70A N2C N1C . . . . -23.2(2) ?
C7A C70A N2C F72A . . . . -143.3(3) ?
N1C N2C C3C C3aC . . . . -1.4(3) ?
F72A N2C C3C C3aC . . . . -132.7(2) ?
C70A N2C C3C C3aC . . . . -117.4(2) ?
N1C N2C C3C C31C . . . . 175.2(2) ?
F72A N2C C3C C31C . . . . 43.9(3) ?
C70A N2C C3C C31C . . . . 59.3(2) ?
N2C C3C C3aC C4C . . . . -178.1(3) ?
C31C C3C C3aC C4C . . . . 6.0(6) ?
N2C C3C C3aC C9aC . . . . 2.3(3) ?
C31C C3C C3aC C9aC . . . . -173.6(3) ?
C9aC C3aC C4C C4aC . . . . 2.3(4) ?
C3C C3aC C4C C4aC . . . . -177.3(3) ?
C9aC C3aC C4C C41C . . . . -178.5(3) ?
C3C C3aC C4C C41C . . . . 2.0(6) ?
C3aC C4C C4aC C8aC . . . . -0.7(4) ?
C41C C4C C4aC C8aC . . . . -179.9(3) ?
C3aC C4C C4aC C5C . . . . -178.6(3) ?
C41C C4C C4aC C5C . . . . 2.1(5) ?
C4C C4aC C5C C6C . . . . 178.3(3) ?
C8aC C4aC C5C C6C . . . . 0.3(5) ?
C4aC C5C C6C C7C . . . . -0.6(5) ?
C5C C6C C7C C8C . . . . 1.0(5) ?
C5C C6C C7C C70C . . . . -177.4(3) ?
C6C C7C C8C C8aC . . . . -1.1(5) ?
C70C C7C C8C C8aC . . . . 177.4(3) ?
C7C C8C C8aC N9C . . . . -177.0(3) ?
C7C C8C C8aC C4aC . . . . 0.7(4) ?
C4C C4aC C8aC N9C . . . . -0.8(4) ?
C5C C4aC C8aC N9C . . . . 177.3(3) ?
C4C C4aC C8aC C8C . . . . -178.4(3) ?
C5C C4aC C8aC C8C . . . . -0.3(4) ?
C8C C8aC N9C C9aC . . . . 178.1(3) ?
C4aC C8aC N9C C9aC . . . . 0.4(4) ?
C8aC N9C C9aC N1C . . . . -179.6(3) ?
C8aC N9C C9aC C3aC . . . . 1.5(4) ?
N2C N1C C9aC N9C . . . . -177.4(3) ?
C11C N1C C9aC N9C . . . . -3.7(5) ?
N2C N1C C9aC C3aC . . . . 1.6(3) ?
C11C N1C C9aC C3aC . . . . 175.4(3) ?
C4C C3aC C9aC N9C . . . . -3.0(5) ?
C3C C3aC C9aC N9C . . . . 176.7(3) ?
C4C C3aC C9aC N1C . . . . 178.0(3) ?
C3C C3aC C9aC N1C . . . . -2.3(3) ?
C9aC N1C C11C C12C . . . . 22.9(4) ?
N2C N1C C11C C12C . . . . -163.9(3) ?
C9aC N1C C11C C16C . . . . -156.7(3) ?
N2C N1C C11C C16C . . . . 16.5(4) y
C16C C11C C12C C13C . . . . 0.6(5) ?
N1C C11C C12C C13C . . . . -179.0(3) ?
C11C C12C C13C C14C . . . . -0.7(5) ?
C12C C13C C14C C15C . . . . -0.2(5) ?
C13C C14C C15C C16C . . . . 1.3(5) ?
C12C C11C C16C C15C . . . . 0.5(5) ?
N1C C11C C16C C15C . . . . -179.9(3) ?
C14C C15C C16C C11C . . . . -1.5(5) ?
N2C C3C C31C C36C . . . . -139.9(3) ?
C3aC C3C C31C C36C . . . . 35.8(5) ?
N2C C3C C31C C32C . . . . 34.0(4) y
C3aC C3C C31C C32C . . . . -150.3(3) ?
C36C C31C C32C C33C . . . . 2.1(4) ?
C3C C31C C32C C33C . . . . -172.0(3) ?
C31C C32C C33C C34C . . . . -2.2(5) ?
C32C C33C C34C C35C . . . . 0.2(5) ?
C33C C34C C35C C36C . . . . 1.7(5) ?
C34C C35C C36C C31C . . . . -1.7(5) ?
C32C C31C C36C C35C . . . . -0.2(4) ?
C3C C31C C36C C35C . . . . 173.8(3) ?
C3aC C4C C41C C42C . . . . 56.6(4) y
C4aC C4C C41C C42C . . . . -124.1(3) ?
C3aC C4C C41C C46C . . . . -120.1(3) ?
C4aC C4C C41C C46C . . . . 59.1(4) ?
C46C C41C C42C C43C . . . . 1.3(5) ?
C4C C41C C42C C43C . . . . -175.5(3) ?
C41C C42C C43C C44C . . . . -1.0(5) ?
C42C C43C C44C C45C . . . . 0.3(5) ?
C43C C44C C45C C46C . . . . 0.2(6) ?
C44C C45C C46C C41C . . . . 0.1(6) ?
C42C C41C C46C C45C . . . . -0.8(5) ?
C4C C41C C46C C45C . . . . 176.0(3) ?
